data_4348014
loop_
_publ_author_name
'Ojeda-Amador, Ana I'
'Mart\'inez-Mart\'inez, Antonio J'
'Kennedy, Alan R.'
'O'Hara, Charles T'

_publ_section_title
;
 Structural Studies of Cesium, Lithium/Cesium, and Sodium/Cesium
 Bis(trimethylsilyl)amide (HMDS) Complexes.
;
_journal_issue 11
_journal_name_full 'Inorganic chemistry'
_journal_page_first 5719
_journal_page_last 5728
_journal_paper_doi 10.1021/acs.inorgchem.6b00839
_journal_volume 55
_journal_year 2016
_chemical_formula_moiety 'C21 H51 Cs N2 O6 Si2'
_chemical_formula_sum 'C21 H51 Cs N2 O6 Si2'
_chemical_formula_weight 616.72
_space_group_crystal_system triclinic
_space_group_IT_number 2
_space_group_name_Hall '-P 1'
_space_group_name_H-M_alt 'P -1'
_atom_sites_solution_hydrogens geom
_audit_creation_method SHELXL-2013
_cell_angle_alpha 82.412(5)
_cell_angle_beta 83.998(6)
_cell_angle_gamma 67.642(7)
_cell_formula_units_Z 2
_cell_length_a 10.1936(8)
_cell_length_b 11.0301(7)
_cell_length_c 15.1092(8)
_cell_measurement_reflns_used 15083
_cell_measurement_temperature 123(2)
_cell_measurement_theta_max 30.2535
_cell_measurement_theta_min 3.2112
_cell_volume 1554.62(19)
_computing_cell_refinement
;
CrysAlisPro, Oxford Diffraction Ltd.,
Version 1.171.34.40 (release 27-08-2010 CrysAlis171 .NET)
(compiled Aug 27 2010,11:50:40)
;
_computing_data_collection
;
CrysAlisPro, Oxford Diffraction Ltd.,
Version 1.171.34.40 (release 27-08-2010 CrysAlis171 .NET)
(compiled Aug 27 2010,11:50:40)
;
_computing_data_reduction
;
CrysAlisPro, Oxford Diffraction Ltd.,
Version 1.171.34.40 (release 27-08-2010 CrysAlis171 .NET)
(compiled Aug 27 2010,11:50:40)
;
_computing_structure_refinement 'SHELXL-2013 (Sheldrick, 2013)'
_diffrn_ambient_temperature 123(2)
_diffrn_measured_fraction_theta_full 0.998
_diffrn_measured_fraction_theta_max 0.912
_diffrn_measurement_device_type 'Xcalibur, Eos'
_diffrn_radiation_type MoK\a
_diffrn_radiation_wavelength 0.71073
_diffrn_reflns_av_R_equivalents 0.0411
_diffrn_reflns_av_unetI/netI 0.0410
_diffrn_reflns_Laue_measured_fraction_full 0.998
_diffrn_reflns_Laue_measured_fraction_max 0.912
_diffrn_reflns_limit_h_max 14
_diffrn_reflns_limit_h_min -14
_diffrn_reflns_limit_k_max 14
_diffrn_reflns_limit_k_min -15
_diffrn_reflns_limit_l_max 21
_diffrn_reflns_limit_l_min -20
_diffrn_reflns_number 31943
_diffrn_reflns_point_group_measured_fraction_full 0.998
_diffrn_reflns_point_group_measured_fraction_max 0.912
_diffrn_reflns_theta_full 25.242
_diffrn_reflns_theta_max 30.321
_diffrn_reflns_theta_min 3.218
_exptl_absorpt_coefficient_mu 1.300
_exptl_absorpt_correction_T_max 1.00000
_exptl_absorpt_correction_T_min 0.84680
_exptl_absorpt_correction_type multi-scan
_exptl_absorpt_process_details
;
CrysAlisPro, Oxford Diffraction Ltd.,
Version 1.171.34.40 (release 27-08-2010 CrysAlis171 .NET)
(compiled Aug 27 2010,11:50:40)
Empirical absorption correction using spherical harmonics,
 implemented in SCALE3 ABSPACK scaling algorithm.
;
_exptl_crystal_colour colourless
_exptl_crystal_density_diffrn 1.317
_exptl_crystal_description plate
_exptl_crystal_F_000 644
_exptl_crystal_size_max 0.26
_exptl_crystal_size_mid 0.24
_exptl_crystal_size_min 0.08
_refine_diff_density_max 0.523
_refine_diff_density_min -0.389
_refine_diff_density_rms 0.076
_refine_ls_extinction_method none
_refine_ls_goodness_of_fit_ref 1.038
_refine_ls_hydrogen_treatment constr
_refine_ls_matrix_type full
_refine_ls_number_parameters 298
_refine_ls_number_reflns 8530
_refine_ls_number_restraints 0
_refine_ls_restrained_S_all 1.038
_refine_ls_R_factor_all 0.0334
_refine_ls_R_factor_gt 0.0265
_refine_ls_shift/su_max 0.001
_refine_ls_shift/su_mean 0.000
_refine_ls_structure_factor_coef Fsqd
_refine_ls_weighting_details 'w=1/[\s^2^(Fo^2^)+(0.0196P)^2^+0.3064P] where P=(Fo^2^+2Fc^2^)/3'
_refine_ls_weighting_scheme calc
_refine_ls_wR_factor_gt 0.0532
_refine_ls_wR_factor_ref 0.0563
_reflns_Friedel_coverage 0.000
_reflns_number_gt 7568
_reflns_number_total 8530
_reflns_threshold_expression 'I > 2\s(I)'
_cod_data_source_file ic6b00839_si_002.cif
_cod_data_source_block amao339
_cod_database_code 4348014
_shelx_space_group_comment
;
The symmetry employed for this shelxl refinement is uniquely defined
by the following loop, which should always be used as a source of
symmetry information in preference to the above space-group names.
They are only intended as comments.
;
_shelxl_version_number 2013-4

loop_
_space_group_symop_operation_xyz
'x, y, z'
'-x, -y, -z'

loop_
_atom_site_label
_atom_site_type_symbol
_atom_site_fract_x
_atom_site_fract_y
_atom_site_fract_z
_atom_site_U_iso_or_equiv
_atom_site_adp_type
_atom_site_occupancy
_atom_site_site_symmetry_order
_atom_site_calc_flag
_atom_site_refinement_flags_posn
_atom_site_refinement_flags_adp
Cs1 Cs 0.58493(2) 0.66537(2) 0.27576(2) 0.01904(4) Uani 1 1 d . .
Si1 Si 0.99083(6) 0.39846(6) 0.30621(4) 0.02505(12) Uani 1 1 d . .
O1 O 0.53496(13) 0.65972(13) 0.07603(8) 0.0222(3) Uani 1 1 d . .
N1 N 0.84283(17) 0.40371(16) 0.26609(10) 0.0237(3) Uani 1 1 d . .
C1 C 0.9601(2) 0.5513(2) 0.36119(13) 0.0319(5) Uani 1 1 d . .
H1A H 0.9238 0.6290 0.3179 0.048 Uiso 1 1 calc R U
H1B H 1.0499 0.5466 0.3822 0.048 Uiso 1 1 calc R U
H1C H 0.8907 0.5580 0.4121 0.048 Uiso 1 1 calc R U
Si2 Si 0.80798(5) 0.29285(5) 0.21871(3) 0.01950(10) Uani 1 1 d . .
O2 O 0.73245(14) 0.77811(15) 0.09061(9) 0.0303(3) Uani 1 1 d . .
N2 N 0.27315(16) 0.77507(15) 0.18453(9) 0.0193(3) Uani 1 1 d . .
C2 C 1.0720(3) 0.2583(3) 0.3939(2) 0.0626(9) Uani 1 1 d . .
H2A H 1.1040 0.1746 0.3674 0.094 Uiso 1 1 calc R U
H2B H 1.0010 0.2589 0.4430 0.094 Uiso 1 1 calc R U
H2C H 1.1533 0.2684 0.4169 0.094 Uiso 1 1 calc R U
O3 O 0.38183(15) 0.97384(13) 0.21841(8) 0.0258(3) Uani 1 1 d . .
C3 C 1.1398(2) 0.3886(3) 0.21805(17) 0.0452(6) Uani 1 1 d . .
H3A H 1.1704 0.3048 0.1918 0.068 Uiso 1 1 calc R U
H3B H 1.2200 0.3940 0.2456 0.068 Uiso 1 1 calc R U
H3C H 1.1061 0.4618 0.1712 0.068 Uiso 1 1 calc R U
O4 O 0.62229(17) 0.91162(14) 0.32781(9) 0.0337(3) Uani 1 1 d . .
C4 C 0.6118(2) 0.3469(2) 0.20240(12) 0.0235(4) Uani 1 1 d . .
H4A H 0.5812 0.4279 0.1614 0.035 Uiso 1 1 calc R U
H4B H 0.5582 0.3635 0.2602 0.035 Uiso 1 1 calc R U
H4C H 0.5941 0.2775 0.1771 0.035 Uiso 1 1 calc R U
O5 O 0.28809(14) 0.74166(13) 0.38925(8) 0.0249(3) Uani 1 1 d . .
C5 C 0.8608(2) 0.12399(19) 0.28174(13) 0.0277(4) Uani 1 1 d . .
H5A H 0.8297 0.0678 0.2508 0.042 Uiso 1 1 calc R U
H5B H 0.8158 0.1309 0.3424 0.042 Uiso 1 1 calc R U
H5C H 0.9643 0.0853 0.2849 0.042 Uiso 1 1 calc R U
O6 O 0.53612(14) 0.66002(14) 0.48548(9) 0.0286(3) Uani 1 1 d . .
C6 C 0.8975(2) 0.2589(2) 0.10350(12) 0.0289(4) Uani 1 1 d . .
H6A H 0.8690 0.1948 0.0797 0.043 Uiso 1 1 calc R U
H6B H 1.0009 0.2234 0.1075 0.043 Uiso 1 1 calc R U
H6C H 0.8691 0.3411 0.0636 0.043 Uiso 1 1 calc R U
C7 C 0.2956(2) 0.6807(2) 0.11902(12) 0.0232(4) Uani 1 1 d . .
H7A H 0.2032 0.6973 0.0945 0.028 Uiso 1 1 calc R U
H7B H 0.3287 0.5905 0.1503 0.028 Uiso 1 1 calc R U
C8 C 0.4007(2) 0.6864(2) 0.04256(12) 0.0237(4) Uani 1 1 d . .
H8A H 0.4096 0.6206 0.0013 0.028 Uiso 1 1 calc R U
H8B H 0.3670 0.7748 0.0088 0.028 Uiso 1 1 calc R U
C9 C 0.6383(2) 0.6667(2) 0.00683(12) 0.0287(4) Uani 1 1 d . .
H9A H 0.5995 0.7497 -0.0327 0.034 Uiso 1 1 calc R U
H9B H 0.6632 0.5920 -0.0297 0.034 Uiso 1 1 calc R U
C10 C 0.7682(2) 0.6616(2) 0.04798(13) 0.0282(4) Uani 1 1 d . .
H10A H 0.8014 0.5833 0.0922 0.034 Uiso 1 1 calc R U
H10B H 0.8454 0.6554 0.0012 0.034 Uiso 1 1 calc R U
C11 C 0.8537(2) 0.7870(3) 0.12337(15) 0.0399(6) Uani 1 1 d . .
H11A H 0.9190 0.7965 0.0730 0.060 Uiso 1 1 calc R U
H11B H 0.9016 0.7069 0.1623 0.060 Uiso 1 1 calc R U
H11C H 0.8240 0.8638 0.1574 0.060 Uiso 1 1 calc R U
C12 C 0.2258(2) 0.91211(19) 0.14352(12) 0.0235(4) Uani 1 1 d . .
H12A H 0.1456 0.9675 0.1812 0.028 Uiso 1 1 calc R U
H12B H 0.1902 0.9164 0.0842 0.028 Uiso 1 1 calc R U
C13 C 0.3412(2) 0.9683(2) 0.13201(12) 0.0248(4) Uani 1 1 d . .
H13A H 0.4241 0.9119 0.0967 0.030 Uiso 1 1 calc R U
H13B H 0.3058 1.0577 0.0998 0.030 Uiso 1 1 calc R U
C14 C 0.4714(2) 1.0466(2) 0.21477(13) 0.0276(4) Uani 1 1 d . .
H14A H 0.4188 1.1397 0.1929 0.033 Uiso 1 1 calc R U
H14B H 0.5545 1.0101 0.1727 0.033 Uiso 1 1 calc R U
C15 C 0.5203(2) 1.0389(2) 0.30588(13) 0.0286(4) Uani 1 1 d . .
H15A H 0.5628 1.1059 0.3070 0.034 Uiso 1 1 calc R U
H15B H 0.4384 1.0572 0.3504 0.034 Uiso 1 1 calc R U
C16 C 0.6759(3) 0.8977(2) 0.41300(14) 0.0375(5) Uani 1 1 d . .
H16A H 0.7483 0.8092 0.4241 0.056 Uiso 1 1 calc R U
H16B H 0.5982 0.9108 0.4592 0.056 Uiso 1 1 calc R U
H16C H 0.7184 0.9635 0.4145 0.056 Uiso 1 1 calc R U
C17 C 0.1715(2) 0.7572(2) 0.25607(12) 0.0250(4) Uani 1 1 d . .
H17A H 0.1953 0.6617 0.2727 0.030 Uiso 1 1 calc R U
H17B H 0.0752 0.7943 0.2331 0.030 Uiso 1 1 calc R U
C18 C 0.1694(2) 0.8215(2) 0.33880(12) 0.0270(4) Uani 1 1 d . .
H18A H 0.1732 0.9098 0.3214 0.032 Uiso 1 1 calc R U
H18B H 0.0802 0.8323 0.3756 0.032 Uiso 1 1 calc R U
C19 C 0.3007(2) 0.8098(2) 0.45953(14) 0.0379(5) Uani 1 1 d . .
H19A H 0.2061 0.8533 0.4895 0.046 Uiso 1 1 calc R U
H19B H 0.3385 0.8785 0.4348 0.046 Uiso 1 1 calc R U
C20 C 0.3990(2) 0.7140(2) 0.52586(13) 0.0327(5) Uani 1 1 d . .
H20A H 0.4015 0.7597 0.5775 0.039 Uiso 1 1 calc R U
H20B H 0.3637 0.6428 0.5482 0.039 Uiso 1 1 calc R U
C21 C 0.6347(2) 0.5813(3) 0.54937(15) 0.0432(6) Uani 1 1 d . .
H21A H 0.7275 0.5378 0.5188 0.065 Uiso 1 1 calc R U
H21B H 0.6010 0.5144 0.5816 0.065 Uiso 1 1 calc R U
H21C H 0.6436 0.6371 0.5919 0.065 Uiso 1 1 calc R U

loop_
_atom_site_aniso_label
_atom_site_aniso_U_11
_atom_site_aniso_U_22
_atom_site_aniso_U_33
_atom_site_aniso_U_23
_atom_site_aniso_U_13
_atom_site_aniso_U_12
Cs1 0.01826(6) 0.02100(6) 0.01731(6) -0.00293(4) -0.00180(4) -0.00617(5)
Si1 0.0227(3) 0.0278(3) 0.0249(3) -0.0002(2) -0.0079(2) -0.0089(2)
O1 0.0208(7) 0.0316(8) 0.0163(6) -0.0001(5) -0.0013(5) -0.0129(6)
N1 0.0212(8) 0.0260(9) 0.0230(8) -0.0040(7) -0.0047(6) -0.0065(7)
C1 0.0341(12) 0.0442(13) 0.0253(10) -0.0069(9) -0.0001(9) -0.0228(11)
Si2 0.0178(2) 0.0217(3) 0.0174(2) -0.00194(19) -0.00144(19) -0.0054(2)
O2 0.0229(7) 0.0361(9) 0.0360(8) -0.0090(7) -0.0027(6) -0.0134(7)
N2 0.0190(8) 0.0236(8) 0.0165(7) -0.0007(6) -0.0041(6) -0.0089(7)
C2 0.075(2) 0.0474(17) 0.076(2) 0.0246(14) -0.0561(17) -0.0316(16)
O3 0.0318(8) 0.0272(8) 0.0229(7) 0.0010(6) -0.0048(6) -0.0163(7)
C3 0.0237(11) 0.0596(17) 0.0535(15) -0.0238(13) 0.0049(11) -0.0128(12)
O4 0.0480(10) 0.0237(8) 0.0306(8) -0.0013(6) -0.0186(7) -0.0110(7)
C4 0.0240(10) 0.0265(10) 0.0212(9) -0.0007(8) -0.0033(8) -0.0107(8)
O5 0.0227(7) 0.0290(8) 0.0181(6) -0.0030(5) -0.0055(5) -0.0030(6)
C5 0.0243(10) 0.0234(10) 0.0290(10) -0.0008(8) -0.0013(8) -0.0024(8)
O6 0.0235(7) 0.0367(9) 0.0209(7) 0.0061(6) -0.0034(6) -0.0084(7)
C6 0.0294(11) 0.0361(12) 0.0220(10) -0.0043(8) 0.0000(8) -0.0129(10)
C7 0.0224(9) 0.0301(11) 0.0208(9) -0.0023(8) -0.0057(7) -0.0126(9)
C8 0.0259(10) 0.0295(11) 0.0185(9) -0.0032(8) -0.0051(8) -0.0123(9)
C9 0.0314(11) 0.0401(12) 0.0199(9) -0.0052(8) 0.0046(8) -0.0201(10)
C10 0.0234(10) 0.0356(12) 0.0258(10) -0.0053(9) 0.0066(8) -0.0126(9)
C11 0.0287(12) 0.0603(17) 0.0387(13) -0.0142(11) -0.0002(10) -0.0230(12)
C12 0.0218(9) 0.0259(10) 0.0209(9) -0.0001(8) -0.0057(7) -0.0064(8)
C13 0.0286(10) 0.0240(10) 0.0214(9) 0.0019(8) -0.0049(8) -0.0098(9)
C14 0.0293(11) 0.0211(10) 0.0337(11) 0.0031(8) -0.0065(9) -0.0116(9)
C15 0.0326(11) 0.0241(10) 0.0324(11) -0.0037(8) -0.0045(9) -0.0133(9)
C16 0.0555(15) 0.0341(12) 0.0305(11) 0.0006(9) -0.0173(10) -0.0225(12)
C17 0.0175(9) 0.0377(12) 0.0214(9) -0.0001(8) -0.0025(7) -0.0125(9)
C18 0.0180(9) 0.0373(12) 0.0198(9) -0.0005(8) -0.0022(7) -0.0043(9)
C19 0.0344(12) 0.0422(14) 0.0262(11) -0.0149(10) -0.0085(9) 0.0033(11)
C20 0.0281(11) 0.0474(14) 0.0180(10) -0.0085(9) -0.0027(8) -0.0068(10)
C21 0.0264(12) 0.0575(17) 0.0326(12) 0.0098(11) -0.0052(10) -0.0047(11)

loop_
_atom_type_symbol
_atom_type_description
_atom_type_scat_dispersion_real
_atom_type_scat_dispersion_imag
_atom_type_scat_source
C C 0.0033 0.0016 'International Tables Vol C Tables 4.2.6.8 and 6.1.1.4'
H H 0.0000 0.0000 'International Tables Vol C Tables 4.2.6.8 and 6.1.1.4'
O O 0.0106 0.0060 'International Tables Vol C Tables 4.2.6.8 and 6.1.1.4'
Cs Cs -0.3680 2.1192 'International Tables Vol C Tables 4.2.6.8 and 6.1.1.4'
N N 0.0061 0.0033 'International Tables Vol C Tables 4.2.6.8 and 6.1.1.4'
Si Si 0.0817 0.0704 'International Tables Vol C Tables 4.2.6.8 and 6.1.1.4'

loop_
_geom_angle_atom_site_label_1
_geom_angle_atom_site_label_2
_geom_angle_atom_site_label_3
_geom_angle
N1 Cs1 O4 120.19(4)
N1 Cs1 O1 89.36(4)
O4 Cs1 O1 117.92(4)
N1 Cs1 O6 98.52(4)
O4 Cs1 O6 73.08(4)
O1 Cs1 O6 160.70(3)
N1 Cs1 O5 132.32(4)
O4 Cs1 O5 90.00(4)
O1 Cs1 O5 109.12(3)
O6 Cs1 O5 53.02(3)
N1 Cs1 O3 157.67(4)
O4 Cs1 O3 54.15(3)
O1 Cs1 O3 77.67(3)
O6 Cs1 O3 99.56(4)
O5 Cs1 O3 69.72(3)
N1 Cs1 N2 131.42(4)
O4 Cs1 N2 105.85(4)
O1 Cs1 N2 53.63(3)
O6 Cs1 N2 109.43(4)
O5 Cs1 N2 56.45(3)
O3 Cs1 N2 52.51(3)
N1 Cs1 O2 86.59(4)
O4 Cs1 O2 75.35(4)
O1 Cs1 O2 51.52(3)
O6 Cs1 O2 146.01(3)
O5 Cs1 O2 139.43(4)
O3 Cs1 O2 71.11(3)
N2 Cs1 O2 90.98(3)
N1 Cs1 C10 70.88(5)
O4 Cs1 C10 96.99(4)
O1 Cs1 C10 39.29(4)
O6 Cs1 C10 159.84(4)
O5 Cs1 C10 146.28(4)
O3 Cs1 C10 87.86(4)
N2 Cs1 C10 90.00(4)
O2 Cs1 C10 22.24(4)
N1 Cs1 C19 133.54(5)
O4 Cs1 C19 71.87(5)
O1 Cs1 C19 126.67(4)
O6 Cs1 C19 38.35(4)
O5 Cs1 C19 21.00(4)
O3 Cs1 C19 67.92(4)
N2 Cs1 C19 73.06(4)
O2 Cs1 C19 137.46(5)
C10 Cs1 C19 155.58(5)
N1 Cs1 C13 143.45(4)
O4 Cs1 C13 72.39(4)
O1 Cs1 C13 56.84(4)
O6 Cs1 C13 117.97(4)
O5 Cs1 C13 77.25(4)
O3 Cs1 C13 21.08(3)
N2 Cs1 C13 39.69(4)
O2 Cs1 C13 62.32(4)
C10 Cs1 C13 73.63(4)
C19 Cs1 C13 82.20(4)
N1 Cs1 C11 79.60(5)
O4 Cs1 C11 63.71(4)
O1 Cs1 C11 71.44(4)
O6 Cs1 C11 127.20(4)
O5 Cs1 C11 147.52(5)
O3 Cs1 C11 79.07(5)
N2 Cs1 C11 110.36(4)
O2 Cs1 C11 20.80(4)
C10 Cs1 C11 35.68(4)
C19 Cs1 C11 134.72(5)
C13 Cs1 C11 76.73(5)
N1 Si1 C2 115.82(10)
N1 Si1 C1 111.53(9)
C2 Si1 C1 104.65(12)
N1 Si1 C3 114.04(9)
C2 Si1 C3 104.95(14)
C1 Si1 C3 104.82(10)
N1 Si1 Cs1 42.65(6)
C2 Si1 Cs1 132.70(11)
C1 Si1 Cs1 69.12(7)
C3 Si1 Cs1 122.18(9)
C8 O1 C9 112.26(14)
C8 O1 Cs1 124.72(10)
C9 O1 Cs1 120.83(10)
Si2 N1 Si1 131.36(11)
Si2 N1 Cs1 112.67(7)
Si1 N1 Cs1 115.95(7)
Si1 C1 H1A 109.5
Si1 C1 H1B 109.5
H1A C1 H1B 109.5
Si1 C1 H1C 109.5
H1A C1 H1C 109.5
H1B C1 H1C 109.5
N1 Si2 C5 115.69(9)
N1 Si2 C4 111.51(9)
C5 Si2 C4 105.66(9)
N1 Si2 C6 114.83(9)
C5 Si2 C6 103.30(9)
C4 Si2 C6 104.78(9)
N1 Si2 Cs1 45.00(6)
C5 Si2 Cs1 136.28(6)
C4 Si2 Cs1 67.14(6)
C6 Si2 Cs1 120.37(7)
C10 O2 C11 111.64(16)
C10 O2 Cs1 94.21(10)
C11 O2 Cs1 102.09(12)
C17 N2 C7 108.94(14)
C17 N2 C12 111.29(15)
C7 N2 C12 112.46(14)
C17 N2 Cs1 105.80(10)
C7 N2 Cs1 102.67(11)
C12 N2 Cs1 115.10(10)
Si1 C2 H2A 109.5
Si1 C2 H2B 109.5
H2A C2 H2B 109.5
Si1 C2 H2C 109.5
H2A C2 H2C 109.5
H2B C2 H2C 109.5
C14 O3 C13 112.15(14)
C14 O3 Cs1 105.49(11)
C13 O3 Cs1 102.71(11)
Si1 C3 H3A 109.5
Si1 C3 H3B 109.5
H3A C3 H3B 109.5
Si1 C3 H3C 109.5
H3A C3 H3C 109.5
H3B C3 H3C 109.5
C15 O4 C16 112.61(16)
C15 O4 Cs1 120.45(10)
C16 O4 Cs1 115.51(11)
Si2 C4 H4A 109.5
Si2 C4 H4B 109.5
H4A C4 H4B 109.5
Si2 C4 H4C 109.5
H4A C4 H4C 109.5
H4B C4 H4C 109.5
C19 O5 C18 110.36(15)
C19 O5 Cs1 105.54(11)
C18 O5 Cs1 113.84(10)
Si2 C5 H5A 109.5
Si2 C5 H5B 109.5
H5A C5 H5B 109.5
Si2 C5 H5C 109.5
H5A C5 H5C 109.5
H5B C5 H5C 109.5
C20 O6 C21 111.05(15)
C20 O6 Cs1 120.78(10)
C21 O6 Cs1 126.56(12)
Si2 C6 H6A 109.5
Si2 C6 H6B 109.5
H6A C6 H6B 109.5
Si2 C6 H6C 109.5
H6A C6 H6C 109.5
H6B C6 H6C 109.5
N2 C7 C8 114.49(14)
N2 C7 Cs1 55.83(8)
C8 C7 Cs1 86.38(10)
N2 C7 H7A 108.6
C8 C7 H7A 108.6
Cs1 C7 H7A 162.7
N2 C7 H7B 108.6
C8 C7 H7B 108.6
Cs1 C7 H7B 74.2
H7A C7 H7B 107.6
O1 C8 C7 109.65(14)
O1 C8 H8A 109.7
C7 C8 H8A 109.7
O1 C8 H8B 109.7
C7 C8 H8B 109.7
H8A C8 H8B 108.2
O1 C9 C10 109.01(15)
O1 C9 H9A 109.9
C10 C9 H9A 109.9
O1 C9 H9B 109.9
C10 C9 H9B 109.9
H9A C9 H9B 108.3
O2 C10 C9 108.30(17)
O2 C10 Cs1 63.55(9)
C9 C10 Cs1 90.59(10)
O2 C10 H10A 110.0
C9 C10 H10A 110.0
Cs1 C10 H10A 60.0
O2 C10 H10B 110.0
C9 C10 H10B 110.0
Cs1 C10 H10B 159.2
H10A C10 H10B 108.4
O2 C11 Cs1 57.11(10)
O2 C11 H11A 109.5
Cs1 C11 H11A 161.1
O2 C11 H11B 109.5
Cs1 C11 H11B 67.8
H11A C11 H11B 109.5
O2 C11 H11C 109.5
Cs1 C11 H11C 88.6
H11A C11 H11C 109.5
H11B C11 H11C 109.5
N2 C12 C13 113.51(15)
N2 C12 H12A 108.9
C13 C12 H12A 108.9
N2 C12 H12B 108.9
C13 C12 H12B 108.9
H12A C12 H12B 107.7
O3 C13 C12 108.45(14)
O3 C13 Cs1 56.21(9)
C12 C13 Cs1 90.41(11)
O3 C13 H13A 110.0
C12 C13 H13A 110.0
Cs1 C13 H13A 67.5
O3 C13 H13B 110.0
C12 C13 H13B 110.0
Cs1 C13 H13B 158.9
H13A C13 H13B 108.4
O3 C14 C15 109.56(15)
O3 C14 Cs1 54.08(9)
C15 C14 Cs1 82.11(11)
O3 C14 H14A 109.8
C15 C14 H14A 109.8
Cs1 C14 H14A 163.3
O3 C14 H14B 109.8
C15 C14 H14B 109.8
Cs1 C14 H14B 77.2
H14A C14 H14B 108.2
O4 C15 C14 109.36(16)
O4 C15 H15A 109.8
C14 C15 H15A 109.8
O4 C15 H15B 109.8
C14 C15 H15B 109.8
H15A C15 H15B 108.2
O4 C16 Cs1 45.42(9)
O4 C16 H16A 109.5
Cs1 C16 H16A 72.9
O4 C16 H16B 109.5
Cs1 C16 H16B 98.0
H16A C16 H16B 109.5
O4 C16 H16C 109.5
Cs1 C16 H16C 149.0
H16A C16 H16C 109.5
H16B C16 H16C 109.5
N2 C17 C18 113.67(15)
N2 C17 H17A 108.8
C18 C17 H17A 108.8
N2 C17 H17B 108.8
C18 C17 H17B 108.8
H17A C17 H17B 107.7
O5 C18 C17 109.53(16)
O5 C18 H18A 109.8
C17 C18 H18A 109.8
O5 C18 H18B 109.8
C17 C18 H18B 109.8
H18A C18 H18B 108.2
O5 C19 C20 109.48(18)
O5 C19 Cs1 53.46(9)
C20 C19 Cs1 87.81(12)
O5 C19 H19A 109.8
C20 C19 H19A 109.8
Cs1 C19 H19A 160.1
O5 C19 H19B 109.8
C20 C19 H19B 109.8
Cs1 C19 H19B 72.7
H19A C19 H19B 108.2
O6 C20 C19 109.98(16)
O6 C20 H20A 109.7
C19 C20 H20A 109.7
O6 C20 H20B 109.7
C19 C20 H20B 109.7
H20A C20 H20B 108.2
O6 C21 H21A 109.5
O6 C21 H21B 109.5
H21A C21 H21B 109.5
O6 C21 H21C 109.5
H21A C21 H21C 109.5
H21B C21 H21C 109.5

loop_
_geom_bond_atom_site_label_1
_geom_bond_atom_site_label_2
_geom_bond_distance
Cs1 N1 3.0856(17)
Cs1 O4 3.0911(13)
Cs1 O1 3.1250(12)
Cs1 O6 3.1520(13)
Cs1 O5 3.1880(13)
Cs1 O3 3.2941(14)
Cs1 N2 3.3189(15)
Cs1 O2 3.3554(14)
Cs1 C10 3.7376(19)
Cs1 C19 3.823(2)
Cs1 C13 3.867(2)
Cs1 C11 3.907(2)
Si1 N1 1.6620(16)
Si1 C2 1.883(2)
Si1 C1 1.883(2)
Si1 C3 1.892(2)
O1 C8 1.419(2)
O1 C9 1.421(2)
N1 Si2 1.6581(16)
C1 H1A 0.9800
C1 H1B 0.9800
C1 H1C 0.9800
Si2 C5 1.882(2)
Si2 C4 1.8905(19)
Si2 C6 1.8929(19)
O2 C10 1.418(2)
O2 C11 1.419(2)
N2 C17 1.465(2)
N2 C7 1.470(2)
N2 C12 1.470(2)
C2 H2A 0.9800
C2 H2B 0.9800
C2 H2C 0.9800
O3 C14 1.420(2)
O3 C13 1.426(2)
C3 H3A 0.9800
C3 H3B 0.9800
C3 H3C 0.9800
O4 C15 1.415(2)
O4 C16 1.418(2)
C4 H4A 0.9800
C4 H4B 0.9800
C4 H4C 0.9800
O5 C19 1.422(2)
O5 C18 1.423(2)
C5 H5A 0.9800
C5 H5B 0.9800
C5 H5C 0.9800
O6 C20 1.402(2)
O6 C21 1.419(2)
C6 H6A 0.9800
C6 H6B 0.9800
C6 H6C 0.9800
C7 C8 1.504(2)
C7 H7A 0.9900
C7 H7B 0.9900
C8 H8A 0.9900
C8 H8B 0.9900
C9 C10 1.500(3)
C9 H9A 0.9900
C9 H9B 0.9900
C10 H10A 0.9900
C10 H10B 0.9900
C11 H11A 0.9800
C11 H11B 0.9800
C11 H11C 0.9800
C12 C13 1.511(2)
C12 H12A 0.9900
C12 H12B 0.9900
C13 H13A 0.9900
C13 H13B 0.9900
C14 C15 1.494(3)
C14 H14A 0.9900
C14 H14B 0.9900
C15 H15A 0.9900
C15 H15B 0.9900
C16 H16A 0.9800
C16 H16B 0.9800
C16 H16C 0.9800
C17 C18 1.510(3)
C17 H17A 0.9900
C17 H17B 0.9900
C18 H18A 0.9900
C18 H18B 0.9900
C19 C20 1.499(3)
C19 H19A 0.9900
C19 H19B 0.9900
C20 H20A 0.9900
C20 H20B 0.9900
C21 H21A 0.9800
C21 H21B 0.9800
C21 H21C 0.9800

loop_
_geom_torsion_atom_site_label_1
_geom_torsion_atom_site_label_2
_geom_torsion_atom_site_label_3
_geom_torsion_atom_site_label_4
_geom_torsion
C2 Si1 N1 Si2 -55.60(18)
C1 Si1 N1 Si2 -175.13(12)
C3 Si1 N1 Si2 66.38(17)
Cs1 Si1 N1 Si2 178.48(18)
C2 Si1 N1 Cs1 125.92(13)
C1 Si1 N1 Cs1 6.39(11)
C3 Si1 N1 Cs1 -112.11(11)
Si1 N1 Si2 C5 50.70(16)
Cs1 N1 Si2 C5 -130.78(8)
Si1 N1 Si2 C4 171.47(12)
Cs1 N1 Si2 C4 -10.01(10)
Si1 N1 Si2 C6 -69.55(16)
Cs1 N1 Si2 C6 108.97(9)
Si1 N1 Si2 Cs1 -178.52(18)
C17 N2 C7 C8 -178.71(16)
C12 N2 C7 C8 57.4(2)
Cs1 N2 C7 C8 -66.86(16)
C17 N2 C7 Cs1 -111.85(14)
C12 N2 C7 Cs1 124.29(14)
C9 O1 C8 C7 -178.65(16)
Cs1 O1 C8 C7 -15.4(2)
N2 C7 C8 O1 59.7(2)
Cs1 C7 C8 O1 10.07(13)
C8 O1 C9 C10 169.97(16)
Cs1 O1 C9 C10 6.0(2)
C11 O2 C10 C9 -173.98(16)
Cs1 O2 C10 C9 81.24(14)
C11 O2 C10 Cs1 104.78(15)
O1 C9 C10 O2 -66.5(2)
O1 C9 C10 Cs1 -4.30(15)
C10 O2 C11 Cs1 -99.54(14)
C17 N2 C12 C13 133.27(16)
C7 N2 C12 C13 -104.19(17)
Cs1 N2 C12 C13 12.92(18)
C14 O3 C13 C12 -169.57(16)
Cs1 O3 C13 C12 77.63(15)
C14 O3 C13 Cs1 112.80(15)
N2 C12 C13 O3 -64.3(2)
N2 C12 C13 Cs1 -10.01(14)
C13 O3 C14 C15 -175.12(17)
Cs1 O3 C14 C15 -64.06(17)
C13 O3 C14 Cs1 -111.06(15)
C16 O4 C15 C14 178.83(16)
Cs1 O4 C15 C14 -39.36(19)
O3 C14 C15 O4 73.1(2)
Cs1 C14 C15 O4 25.80(13)
C15 O4 C16 Cs1 143.81(19)
C7 N2 C17 C18 164.47(16)
C12 N2 C17 C18 -71.0(2)
Cs1 N2 C17 C18 54.71(17)
C19 O5 C18 C17 170.82(16)
Cs1 O5 C18 C17 52.37(17)
N2 C17 C18 O5 -78.1(2)
C18 O5 C19 C20 164.80(17)
Cs1 O5 C19 C20 -71.79(18)
C18 O5 C19 Cs1 -123.41(15)
C21 O6 C20 C19 173.01(19)
Cs1 O6 C20 C19 -20.5(2)
O5 C19 C20 O6 64.2(2)
Cs1 C19 C20 O6 14.39(16)
